data_7002118
loop_
_publ_author_name
'Arnold, Polly L.'
'Casely, Ian J.'
'Turner, Zo\"e R.'
'Bellabarba, Ronan'
'Tooze, Robert B.'

_publ_section_title
;
 Magnesium and zinc complexes of functionalised, saturated
 N-heterocyclic carbene ligands: carbene lability and
 functionalisation, and lactide polymerisation catalysis
;
_journal_issue 35
_journal_name_full 'Dalton Transactions'
_journal_page_first 7236
_journal_paper_doi 10.1039/b907034f
_journal_year 2009
_chemical_formula_moiety 'C32 H70 Mg2 N6 O2 Si4'
_chemical_formula_sum 'C32 H70 Mg2 N6 O2 Si4'
_chemical_formula_weight 731.92
_chemical_name_systematic
;
?
;
_space_group_IT_number 14
_symmetry_cell_setting monoclinic
_symmetry_space_group_name_Hall '-P 2yn'
_symmetry_space_group_name_H-M 'P 1 21/n 1'
_atom_sites_solution_hydrogens geom
_atom_sites_solution_primary direct
_atom_sites_solution_secondary difmap
_audit_creation_method SHELXL-97
_cell_angle_alpha 90.00
_cell_angle_beta 96.067(6)
_cell_angle_gamma 90.00
_cell_formula_units_Z 2
_cell_length_a 10.537(2)
_cell_length_b 11.495(2)
_cell_length_c 18.056(4)
_cell_measurement_reflns_used 7408
_cell_measurement_temperature 93(2)
_cell_measurement_theta_max 28.1463
_cell_measurement_theta_min 2.3517
_cell_volume 2174.7(7)
_computing_cell_refinement 'CrystalClear (Rigaku Inc., 2007)'
_computing_data_collection 'CrystalClear (Rigaku Inc., 2007)'
_computing_data_reduction 'CrystalClear (Rigaku Inc., 2007)'
_computing_molecular_graphics 'ORTEP (Farrugia, 1997)'
_computing_publication_material 'enCIFer (Allen et al., 2004)'
_computing_structure_refinement 'SHELXL-97 (Sheldrick, 1997)'
_diffrn_ambient_temperature 93(2)
_diffrn_detector_area_resol_mean 14.7059
_diffrn_measured_fraction_theta_full 0.993
_diffrn_measured_fraction_theta_max 0.993
_diffrn_measurement_device_type 'AFC7/Mercury CCD detector'
_diffrn_measurement_method dtprofit.ref
_diffrn_radiation_monochromator confocal
_diffrn_radiation_source 'Rotating Anode'
_diffrn_radiation_type MoK\a
_diffrn_radiation_wavelength 0.71073
_diffrn_reflns_av_R_equivalents 0.0397
_diffrn_reflns_av_sigmaI/netI 0.0448
_diffrn_reflns_limit_h_max 12
_diffrn_reflns_limit_h_min -8
_diffrn_reflns_limit_k_max 13
_diffrn_reflns_limit_k_min -12
_diffrn_reflns_limit_l_max 21
_diffrn_reflns_limit_l_min -20
_diffrn_reflns_number 13350
_diffrn_reflns_theta_full 25.34
_diffrn_reflns_theta_max 25.34
_diffrn_reflns_theta_min 2.35
_diffrn_standards_decay_% 0
_diffrn_standards_number 0
_exptl_absorpt_coefficient_mu 0.199
_exptl_absorpt_correction_T_max 1.0000
_exptl_absorpt_correction_T_min 0.8331
_exptl_absorpt_correction_type multi-scan
_exptl_absorpt_process_details SADABS
_exptl_crystal_colour Colorless
_exptl_crystal_density_diffrn 1.118
_exptl_crystal_density_method 'not measured'
_exptl_crystal_description Prism
_exptl_crystal_F_000 800
_exptl_crystal_size_max 0.2000
_exptl_crystal_size_mid 0.1500
_exptl_crystal_size_min 0.0500
_refine_diff_density_max 0.251
_refine_diff_density_min -0.294
_refine_diff_density_rms 0.055
_refine_ls_extinction_method none
_refine_ls_goodness_of_fit_ref 1.053
_refine_ls_hydrogen_treatment riding
_refine_ls_matrix_type full
_refine_ls_number_parameters 218
_refine_ls_number_reflns 3951
_refine_ls_number_restraints 0
_refine_ls_restrained_S_all 1.053
_refine_ls_R_factor_all 0.0478
_refine_ls_R_factor_gt 0.0408
_refine_ls_shift/su_max 0.001
_refine_ls_shift/su_mean 0.000
_refine_ls_structure_factor_coef Fsqd
_refine_ls_weighting_details 'calc w=1/[\s^2^(Fo^2^)+(0.0499P)^2^+0.5370P] where P=(Fo^2^+2Fc^2^)/3'
_refine_ls_weighting_scheme calc
_refine_ls_wR_factor_gt 0.0975
_refine_ls_wR_factor_ref 0.1029
_reflns_number_gt 3390
_reflns_number_total 3951
_reflns_threshold_expression >2sigma(I)
_cod_data_source_file b907034f.txt
_cod_data_source_block paed6
_cod_original_cell_volume 2174.7(8)
_cod_original_sg_symbol_H-M 'P 21/n'
_cod_database_code 7002118

loop_
_symmetry_equiv_pos_as_xyz
'x, y, z'
'-x+1/2, y+1/2, -z+1/2'
'-x, -y, -z'
'x-1/2, -y-1/2, z-1/2'

loop_
_atom_site_label
_atom_site_type_symbol
_atom_site_fract_x
_atom_site_fract_y
_atom_site_fract_z
_atom_site_U_iso_or_equiv
_atom_site_adp_type
_atom_site_occupancy
_atom_site_symmetry_multiplicity
_atom_site_calc_flag
_atom_site_refinement_flags
_atom_site_disorder_assembly
_atom_site_disorder_group
C1 C 0.27335(16) 0.05953(14) 0.58781(9) 0.0194(4) Uani 1 1 d . . .
C2 C 0.30668(19) 0.16248(15) 0.71125(10) 0.0260(4) Uani 1 1 d . . .
H2 H 0.3874 0.1874 0.6912 0.031 Uiso 1 1 calc R . .
C3 C 0.3423(2) 0.10308(18) 0.78577(11) 0.0362(5) Uani 1 1 d . . .
H3A H 0.2644 0.0799 0.8072 0.054 Uiso 1 1 calc R . .
H3B H 0.3913 0.1571 0.8197 0.054 Uiso 1 1 calc R . .
H3C H 0.3940 0.0340 0.7785 0.054 Uiso 1 1 calc R . .
C4 C 0.2254(2) 0.27024(16) 0.71897(12) 0.0371(5) Uani 1 1 d . . .
H4A H 0.2065 0.3072 0.6701 0.056 Uiso 1 1 calc R . .
H4B H 0.2720 0.3251 0.7534 0.056 Uiso 1 1 calc R . .
H4C H 0.1454 0.2479 0.7383 0.056 Uiso 1 1 calc R . .
C5 C 0.13150(18) 0.01941(15) 0.67095(11) 0.0252(4) Uani 1 1 d . . .
H5 H 0.0897 0.0216 0.7151 0.030 Uiso 1 1 calc R . .
C6 C 0.09722(17) -0.04400(15) 0.60964(10) 0.0240(4) Uani 1 1 d . . .
H6 H 0.0271 -0.0962 0.6022 0.029 Uiso 1 1 calc R . .
C7 C 0.18226(17) -0.07253(15) 0.48596(10) 0.0219(4) Uani 1 1 d . . .
H7A H 0.1777 -0.0105 0.4478 0.026 Uiso 1 1 calc R . .
H7B H 0.1044 -0.1207 0.4764 0.026 Uiso 1 1 calc R . .
C8 C 0.29927(16) -0.14885(14) 0.47747(9) 0.0193(4) Uani 1 1 d . . .
C9 C 0.31557(18) -0.24057(14) 0.53921(10) 0.0241(4) Uani 1 1 d . . .
H9A H 0.3903 -0.2888 0.5328 0.036 Uiso 1 1 calc R . .
H9B H 0.2392 -0.2897 0.5366 0.036 Uiso 1 1 calc R . .
H9C H 0.3276 -0.2019 0.5878 0.036 Uiso 1 1 calc R . .
C10 C 0.27885(19) -0.20698(16) 0.40135(10) 0.0284(4) Uani 1 1 d . . .
H10A H 0.2642 -0.1473 0.3626 0.043 Uiso 1 1 calc R . .
H10B H 0.2045 -0.2586 0.3994 0.043 Uiso 1 1 calc R . .
H10C H 0.3547 -0.2525 0.3930 0.043 Uiso 1 1 calc R . .
C11 C 0.09881(18) 0.29950(17) 0.50839(12) 0.0322(5) Uani 1 1 d . . .
H11A H 0.0357 0.2861 0.4654 0.048 Uiso 1 1 calc R . .
H11B H 0.0708 0.3643 0.5380 0.048 Uiso 1 1 calc R . .
H11C H 0.1073 0.2292 0.5392 0.048 Uiso 1 1 calc R . .
C12 C 0.36759(19) 0.38969(17) 0.55698(11) 0.0321(5) Uani 1 1 d . . .
H12A H 0.3900 0.3250 0.5912 0.048 Uiso 1 1 calc R . .
H12B H 0.3247 0.4506 0.5830 0.048 Uiso 1 1 calc R . .
H12C H 0.4453 0.4214 0.5394 0.048 Uiso 1 1 calc R . .
C13 C 0.2207(2) 0.46759(16) 0.41489(12) 0.0393(5) Uani 1 1 d . . .
H13A H 0.3005 0.5016 0.4015 0.059 Uiso 1 1 calc R . .
H13B H 0.1752 0.5250 0.4423 0.059 Uiso 1 1 calc R . .
H13C H 0.1673 0.4448 0.3695 0.059 Uiso 1 1 calc R . .
C14 C 0.4248(2) 0.07975(16) 0.31609(11) 0.0314(5) Uani 1 1 d . . .
H14A H 0.5142 0.0922 0.3355 0.047 Uiso 1 1 calc R . .
H14B H 0.4185 0.0708 0.2619 0.047 Uiso 1 1 calc R . .
H14C H 0.3928 0.0093 0.3384 0.047 Uiso 1 1 calc R . .
C15 C 0.1641(2) 0.1840(2) 0.28957(12) 0.0372(5) Uani 1 1 d . . .
H15A H 0.1272 0.1127 0.3079 0.056 Uiso 1 1 calc R . .
H15B H 0.1710 0.1766 0.2361 0.056 Uiso 1 1 calc R . .
H15C H 0.1092 0.2503 0.2984 0.056 Uiso 1 1 calc R . .
C16 C 0.4000(2) 0.33541(16) 0.29455(11) 0.0328(5) Uani 1 1 d . . .
H16A H 0.3390 0.4001 0.2901 0.049 Uiso 1 1 calc R . .
H16B H 0.4207 0.3127 0.2449 0.049 Uiso 1 1 calc R . .
H16C H 0.4780 0.3597 0.3249 0.049 Uiso 1 1 calc R . .
N1 N 0.18344(13) -0.01874(12) 0.55948(8) 0.0197(3) Uani 1 1 d . . .
N2 N 0.23977(14) 0.08113(12) 0.65735(8) 0.0213(3) Uani 1 1 d . . .
N3 N 0.32450(14) 0.22134(12) 0.43377(8) 0.0214(3) Uani 1 1 d . . .
O1 O 0.40850(11) -0.07540(9) 0.48058(6) 0.0186(3) Uani 1 1 d . . .
Mg1 Mg 0.40728(5) 0.09604(4) 0.50219(3) 0.01770(16) Uani 1 1 d . . .
Si1 Si 0.25756(5) 0.33593(4) 0.47506(3) 0.02349(15) Uani 1 1 d . . .
Si2 Si 0.32720(5) 0.20785(4) 0.34020(3) 0.02254(15) Uani 1 1 d . . .

loop_
_atom_site_aniso_label
_atom_site_aniso_U_11
_atom_site_aniso_U_22
_atom_site_aniso_U_33
_atom_site_aniso_U_23
_atom_site_aniso_U_13
_atom_site_aniso_U_12
C1 0.0190(9) 0.0180(8) 0.0217(9) 0.0000(7) 0.0041(7) 0.0014(7)
C2 0.0280(11) 0.0267(10) 0.0244(10) -0.0047(7) 0.0072(8) -0.0045(8)
C3 0.0376(13) 0.0463(12) 0.0246(11) -0.0054(9) 0.0035(9) -0.0026(9)
C4 0.0460(14) 0.0273(11) 0.0393(12) -0.0085(9) 0.0111(10) -0.0017(9)
C5 0.0231(10) 0.0241(9) 0.0304(10) 0.0012(8) 0.0117(8) -0.0009(7)
C6 0.0176(10) 0.0234(9) 0.0320(11) 0.0015(8) 0.0072(8) -0.0008(7)
C7 0.0197(10) 0.0251(9) 0.0205(9) 0.0006(7) 0.0000(7) -0.0036(7)
C8 0.0203(9) 0.0191(9) 0.0183(9) -0.0011(7) 0.0014(7) -0.0038(7)
C9 0.0258(10) 0.0199(9) 0.0268(10) 0.0015(7) 0.0034(8) -0.0040(7)
C10 0.0342(11) 0.0274(10) 0.0234(10) -0.0062(8) 0.0021(8) -0.0095(8)
C11 0.0261(11) 0.0279(10) 0.0429(13) -0.0042(9) 0.0054(9) 0.0022(8)
C12 0.0325(12) 0.0293(10) 0.0351(12) -0.0066(8) 0.0062(9) -0.0054(8)
C13 0.0474(14) 0.0232(10) 0.0477(13) 0.0021(9) 0.0068(11) 0.0084(9)
C14 0.0401(12) 0.0310(10) 0.0238(10) -0.0014(8) 0.0067(9) 0.0004(9)
C15 0.0277(12) 0.0558(13) 0.0280(11) 0.0051(9) 0.0030(9) -0.0038(9)
C16 0.0338(12) 0.0338(11) 0.0321(11) 0.0099(8) 0.0083(9) 0.0011(9)
N1 0.0171(8) 0.0197(7) 0.0225(8) 0.0004(6) 0.0028(6) 0.0009(6)
N2 0.0216(8) 0.0210(7) 0.0222(8) -0.0002(6) 0.0063(6) -0.0020(6)
N3 0.0225(8) 0.0186(7) 0.0231(8) 0.0022(6) 0.0028(6) 0.0020(6)
O1 0.0184(7) 0.0164(6) 0.0210(6) -0.0007(5) 0.0024(5) -0.0021(5)
Mg1 0.0190(3) 0.0160(3) 0.0183(3) 0.0003(2) 0.0030(2) -0.0002(2)
Si1 0.0242(3) 0.0176(3) 0.0288(3) 0.00026(19) 0.0036(2) 0.00084(19)
Si2 0.0217(3) 0.0252(3) 0.0209(3) 0.00473(19) 0.0031(2) -0.0003(2)

loop_
_atom_type_symbol
_atom_type_description
_atom_type_scat_dispersion_real
_atom_type_scat_dispersion_imag
_atom_type_scat_source
C C 0.0033 0.0016 'International Tables Vol C Tables 4.2.6.8 and 6.1.1.4'
H H 0.0000 0.0000 'International Tables Vol C Tables 4.2.6.8 and 6.1.1.4'
N N 0.0061 0.0033 'International Tables Vol C Tables 4.2.6.8 and 6.1.1.4'
O O 0.0106 0.0060 'International Tables Vol C Tables 4.2.6.8 and 6.1.1.4'
Mg Mg 0.0486 0.0363 'International Tables Vol C Tables 4.2.6.8 and 6.1.1.4'
Si Si 0.0817 0.0704 'International Tables Vol C Tables 4.2.6.8 and 6.1.1.4'

loop_
_geom_angle_atom_site_label_1
_geom_angle_atom_site_label_2
_geom_angle_atom_site_label_3
_geom_angle
_geom_angle_site_symmetry_1
_geom_angle_site_symmetry_3
_geom_angle_publ_flag
N2 C1 N1 103.16(14) . . ?
N2 C1 Mg1 147.72(13) . . ?
N1 C1 Mg1 109.11(11) . . ?
N2 C2 C4 110.03(16) . . ?
N2 C2 C3 110.81(15) . . ?
C4 C2 C3 111.92(16) . . ?
N2 C2 H2 108.0 . . ?
C4 C2 H2 108.0 . . ?
C3 C2 H2 108.0 . . ?
C2 C3 H3A 109.5 . . ?
C2 C3 H3B 109.5 . . ?
H3A C3 H3B 109.5 . . ?
C2 C3 H3C 109.5 . . ?
H3A C3 H3C 109.5 . . ?
H3B C3 H3C 109.5 . . ?
C2 C4 H4A 109.5 . . ?
C2 C4 H4B 109.5 . . ?
H4A C4 H4B 109.5 . . ?
C2 C4 H4C 109.5 . . ?
H4A C4 H4C 109.5 . . ?
H4B C4 H4C 109.5 . . ?
C6 C5 N2 106.64(16) . . ?
C6 C5 H5 126.7 . . ?
N2 C5 H5 126.7 . . ?
C5 C6 N1 106.77(16) . . ?
C5 C6 H6 126.6 . . ?
N1 C6 H6 126.6 . . ?
N1 C7 C8 113.73(14) . . ?
N1 C7 H7A 108.8 . . ?
C8 C7 H7A 108.8 . . ?
N1 C7 H7B 108.8 . . ?
C8 C7 H7B 108.8 . . ?
H7A C7 H7B 107.7 . . ?
O1 C8 C10 109.41(14) . . ?
O1 C8 C9 110.59(14) . . ?
C10 C8 C9 110.45(14) . . ?
O1 C8 C7 108.17(13) . . ?
C10 C8 C7 107.62(14) . . ?
C9 C8 C7 110.52(14) . . ?
C8 C9 H9A 109.5 . . ?
C8 C9 H9B 109.5 . . ?
H9A C9 H9B 109.5 . . ?
C8 C9 H9C 109.5 . . ?
H9A C9 H9C 109.5 . . ?
H9B C9 H9C 109.5 . . ?
C8 C10 H10A 109.5 . . ?
C8 C10 H10B 109.5 . . ?
H10A C10 H10B 109.5 . . ?
C8 C10 H10C 109.5 . . ?
H10A C10 H10C 109.5 . . ?
H10B C10 H10C 109.5 . . ?
Si1 C11 H11A 109.5 . . ?
Si1 C11 H11B 109.5 . . ?
H11A C11 H11B 109.5 . . ?
Si1 C11 H11C 109.5 . . ?
H11A C11 H11C 109.5 . . ?
H11B C11 H11C 109.5 . . ?
Si1 C12 H12A 109.5 . . ?
Si1 C12 H12B 109.5 . . ?
H12A C12 H12B 109.5 . . ?
Si1 C12 H12C 109.5 . . ?
H12A C12 H12C 109.5 . . ?
H12B C12 H12C 109.5 . . ?
Si1 C13 H13A 109.5 . . ?
Si1 C13 H13B 109.5 . . ?
H13A C13 H13B 109.5 . . ?
Si1 C13 H13C 109.5 . . ?
H13A C13 H13C 109.5 . . ?
H13B C13 H13C 109.5 . . ?
Si2 C14 H14A 109.5 . . ?
Si2 C14 H14B 109.5 . . ?
H14A C14 H14B 109.5 . . ?
Si2 C14 H14C 109.5 . . ?
H14A C14 H14C 109.5 . . ?
H14B C14 H14C 109.5 . . ?
Si2 C15 H15A 109.5 . . ?
Si2 C15 H15B 109.5 . . ?
H15A C15 H15B 109.5 . . ?
Si2 C15 H15C 109.5 . . ?
H15A C15 H15C 109.5 . . ?
H15B C15 H15C 109.5 . . ?
Si2 C16 H16A 109.5 . . ?
Si2 C16 H16B 109.5 . . ?
H16A C16 H16B 109.5 . . ?
Si2 C16 H16C 109.5 . . ?
H16A C16 H16C 109.5 . . ?
H16B C16 H16C 109.5 . . ?
C1 N1 C6 111.80(14) . . ?
C1 N1 C7 123.86(14) . . ?
C6 N1 C7 124.30(14) . . ?
C1 N2 C5 111.61(15) . . ?
C1 N2 C2 124.83(15) . . ?
C5 N2 C2 123.54(15) . . ?
Si2 N3 Si1 123.85(9) . . ?
Si2 N3 Mg1 119.21(8) . . ?
Si1 N3 Mg1 116.93(8) . . ?
C8 O1 Mg1 136.22(10) . 3_656 ?
C8 O1 Mg1 124.58(10) . . ?
Mg1 O1 Mg1 96.61(5) 3_656 . ?
O1 Mg1 O1 83.39(5) 3_656 . ?
O1 Mg1 N3 122.66(6) 3_656 . ?
O1 Mg1 N3 126.02(6) . . ?
O1 Mg1 C1 123.84(6) 3_656 . ?
O1 Mg1 C1 88.15(6) . . ?
N3 Mg1 C1 106.91(6) . . ?
O1 Mg1 Mg1 42.49(4) 3_656 3_656 ?
O1 Mg1 Mg1 40.90(4) . 3_656 ?
N3 Mg1 Mg1 139.07(5) . 3_656 ?
C1 Mg1 Mg1 110.18(5) . 3_656 ?
N3 Si1 C13 116.08(9) . . ?
N3 Si1 C11 113.01(8) . . ?
C13 Si1 C11 103.16(10) . . ?
N3 Si1 C12 110.39(8) . . ?
C13 Si1 C12 105.19(10) . . ?
C11 Si1 C12 108.40(9) . . ?
N3 Si2 C14 111.71(8) . . ?
N3 Si2 C15 112.72(9) . . ?
C14 Si2 C15 105.58(10) . . ?
N3 Si2 C16 114.46(8) . . ?
C14 Si2 C16 104.55(9) . . ?
C15 Si2 C16 107.11(10) . . ?

loop_
_geom_bond_atom_site_label_1
_geom_bond_atom_site_label_2
_geom_bond_distance
_geom_bond_site_symmetry_2
_geom_bond_publ_flag
C1 N2 1.363(2) . ?
C1 N1 1.366(2) . ?
C1 Mg1 2.2403(18) . ?
C2 N2 1.474(2) . ?
C2 C4 1.521(3) . ?
C2 C3 1.520(3) . ?
C2 H2 1.0000 . ?
C3 H3A 0.9800 . ?
C3 H3B 0.9800 . ?
C3 H3C 0.9800 . ?
C4 H4A 0.9800 . ?
C4 H4B 0.9800 . ?
C4 H4C 0.9800 . ?
C5 C6 1.343(3) . ?
C5 N2 1.387(2) . ?
C5 H5 0.9500 . ?
C6 N1 1.380(2) . ?
C6 H6 0.9500 . ?
C7 N1 1.463(2) . ?
C7 C8 1.534(2) . ?
C7 H7A 0.9900 . ?
C7 H7B 0.9900 . ?
C8 O1 1.424(2) . ?
C8 C10 1.523(2) . ?
C8 C9 1.531(2) . ?
C9 H9A 0.9800 . ?
C9 H9B 0.9800 . ?
C9 H9C 0.9800 . ?
C10 H10A 0.9800 . ?
C10 H10B 0.9800 . ?
C10 H10C 0.9800 . ?
C11 Si1 1.884(2) . ?
C11 H11A 0.9800 . ?
C11 H11B 0.9800 . ?
C11 H11C 0.9800 . ?
C12 Si1 1.884(2) . ?
C12 H12A 0.9800 . ?
C12 H12B 0.9800 . ?
C12 H12C 0.9800 . ?
C13 Si1 1.879(2) . ?
C13 H13A 0.9800 . ?
C13 H13B 0.9800 . ?
C13 H13C 0.9800 . ?
C14 Si2 1.8735(19) . ?
C14 H14A 0.9800 . ?
C14 H14B 0.9800 . ?
C14 H14C 0.9800 . ?
C15 Si2 1.879(2) . ?
C15 H15A 0.9800 . ?
C15 H15B 0.9800 . ?
C15 H15C 0.9800 . ?
C16 Si2 1.8843(19) . ?
C16 H16A 0.9800 . ?
C16 H16B 0.9800 . ?
C16 H16C 0.9800 . ?
N3 Si2 1.6998(16) . ?
N3 Si1 1.7028(15) . ?
N3 Mg1 2.0332(15) . ?
O1 Mg1 1.9476(14) 3_656 ?
O1 Mg1 2.0092(12) . ?
Mg1 O1 1.9476(14) 3_656 ?
Mg1 Mg1 2.9549(12) 3_656 ?

loop_
_geom_torsion_atom_site_label_1
_geom_torsion_atom_site_label_2
_geom_torsion_atom_site_label_3
_geom_torsion_atom_site_label_4
_geom_torsion
_geom_torsion_site_symmetry_1
_geom_torsion_site_symmetry_2
_geom_torsion_site_symmetry_3
_geom_torsion_site_symmetry_4
_geom_torsion_publ_flag
N2 C5 C6 N1 -0.90(19) . . . . ?
N1 C7 C8 O1 -66.89(17) . . . . ?
N1 C7 C8 C10 174.99(14) . . . . ?
N1 C7 C8 C9 54.30(18) . . . . ?
N2 C1 N1 C6 0.29(18) . . . . ?
Mg1 C1 N1 C6 -179.48(11) . . . . ?
N2 C1 N1 C7 -177.41(14) . . . . ?
Mg1 C1 N1 C7 2.82(19) . . . . ?
C5 C6 N1 C1 0.40(19) . . . . ?
C5 C6 N1 C7 178.08(15) . . . . ?
C8 C7 N1 C1 63.2(2) . . . . ?
C8 C7 N1 C6 -114.24(18) . . . . ?
N1 C1 N2 C5 -0.87(19) . . . . ?
Mg1 C1 N2 C5 178.71(18) . . . . ?
N1 C1 N2 C2 -179.07(15) . . . . ?
Mg1 C1 N2 C2 0.5(3) . . . . ?
C6 C5 N2 C1 1.1(2) . . . . ?
C6 C5 N2 C2 179.37(15) . . . . ?
C4 C2 N2 C1 108.20(19) . . . . ?
C3 C2 N2 C1 -127.49(18) . . . . ?
C4 C2 N2 C5 -69.8(2) . . . . ?
C3 C2 N2 C5 54.5(2) . . . . ?
C10 C8 O1 Mg1 -80.66(18) . . . 3_656 ?
C9 C8 O1 Mg1 41.2(2) . . . 3_656 ?
C7 C8 O1 Mg1 162.37(11) . . . 3_656 ?
C10 C8 O1 Mg1 122.19(13) . . . . ?
C9 C8 O1 Mg1 -115.93(13) . . . . ?
C7 C8 O1 Mg1 5.22(17) . . . . ?
C8 O1 Mg1 O1 164.31(14) . . . 3_656 ?
Mg1 O1 Mg1 O1 0.0 3_656 . . 3_656 ?
C8 O1 Mg1 N3 -69.72(14) . . . . ?
Mg1 O1 Mg1 N3 125.97(7) 3_656 . . . ?
C8 O1 Mg1 C1 39.93(12) . . . . ?
Mg1 O1 Mg1 C1 -124.38(6) 3_656 . . . ?
C8 O1 Mg1 Mg1 164.31(14) . . . 3_656 ?
Si2 N3 Mg1 O1 71.19(11) . . . 3_656 ?
Si1 N3 Mg1 O1 -107.99(9) . . . 3_656 ?
Si2 N3 Mg1 O1 -36.08(12) . . . . ?
Si1 N3 Mg1 O1 144.74(7) . . . . ?
Si2 N3 Mg1 C1 -136.41(9) . . . . ?
Si1 N3 Mg1 C1 44.41(10) . . . . ?
Si2 N3 Mg1 Mg1 17.90(14) . . . 3_656 ?
Si1 N3 Mg1 Mg1 -161.28(6) . . . 3_656 ?
N2 C1 Mg1 O1 56.6(2) . . . 3_656 ?
N1 C1 Mg1 O1 -123.86(11) . . . 3_656 ?
N2 C1 Mg1 O1 137.3(2) . . . . ?
N1 C1 Mg1 O1 -43.09(11) . . . . ?
N2 C1 Mg1 N3 -95.4(2) . . . . ?
N1 C1 Mg1 N3 84.15(12) . . . . ?
N2 C1 Mg1 Mg1 102.2(2) . . . 3_656 ?
N1 C1 Mg1 Mg1 -78.24(11) . . . 3_656 ?
Si2 N3 Si1 C13 -14.63(15) . . . . ?
Mg1 N3 Si1 C13 164.51(10) . . . . ?
Si2 N3 Si1 C11 104.26(12) . . . . ?
Mg1 N3 Si1 C11 -76.60(11) . . . . ?
Si2 N3 Si1 C12 -134.17(11) . . . . ?
Mg1 N3 Si1 C12 44.97(11) . . . . ?
Si1 N3 Si2 C14 173.48(10) . . . . ?
Mg1 N3 Si2 C14 -5.64(12) . . . . ?
Si1 N3 Si2 C15 -67.83(13) . . . . ?
Mg1 N3 Si2 C15 113.05(11) . . . . ?
Si1 N3 Si2 C16 54.91(14) . . . . ?
Mg1 N3 Si2 C16 -124.21(10) . . . . ?
